data_1573511
loop_
_publ_author_name
'Patyk-Ka&#x17a;mierczak, Ewa'
'Szyma&#x144;ska, Kornelia'
'Ka&#x17a;mierczak, Micha&#x142;'

_publ_section_title
;
 Managing negative linear compressibility and thermal expansion through
 steric hindrance: a case study of 1,2-bis(4'-pyridyl)ethane cocrystals.
;
_journal_issue 1
_journal_name_full IUCrJ
_journal_paper_doi 10.1107/S2052252524011734
_journal_volume 12
_journal_year 2025
_chemical_formula_moiety 'C12 H12 N2, C4 H6 O4'
_chemical_formula_sum 'C16 H18 N2 O4'
_chemical_formula_weight 302.32
_chemical_name_systematic '1,2-bis(4,4'-pyridyl)ethane succinic acid'
_space_group_crystal_system monoclinic
_space_group_IT_number 15
_space_group_name_Hall '-I 2ya'
_space_group_name_H-M_alt 'I 1 2/a 1'
_atom_sites_solution_hydrogens difmap
_audit_creation_date 2024-06-09
_audit_creation_method
;
Olex2 1.5
(compiled 2024.02.16 svn.r378c4104 for OlexSys, GUI svn.r6928)
;
_cell_angle_alpha 90
_cell_angle_beta 109.105(2)
_cell_angle_gamma 90
_cell_formula_units_Z 4
_cell_length_a 16.6279(3)
_cell_length_b 4.88250(10)
_cell_length_c 19.3411(4)
_cell_measurement_reflns_used 2456
_cell_measurement_temperature 190.00(10)
_cell_measurement_theta_max 71.3520
_cell_measurement_theta_min 4.2790
_cell_volume 1483.73(5)
_computing_cell_refinement 'CrysAlisPro 1.171.42.49 (Rigaku OD, 2022)'
_computing_data_collection 'CrysAlisPro 1.171.42.49 (Rigaku OD, 2022)'
_computing_data_reduction 'CrysAlisPro 1.171.42.49 (Rigaku OD, 2022)'
_computing_molecular_graphics 'Olex2 1.5 (Dolomanov et al., 2009)'
_computing_publication_material 'Olex2 1.5 (Dolomanov et al., 2009)'
_computing_structure_refinement 'SHELXL 2019/3 (Sheldrick, 2015)'
_computing_structure_solution 'SHELXT 2014/4 (Sheldrick, 2014)'
_diffrn_ambient_environment N~2~
_diffrn_ambient_temperature 190.00(10)
_diffrn_detector 'CCD plate'
_diffrn_detector_area_resol_mean 8.0294
_diffrn_detector_type EosS2
_diffrn_measured_fraction_theta_full 1.000
_diffrn_measured_fraction_theta_max 0.983
_diffrn_measurement_details
;
List of Runs (angles in degrees, time in seconds):

  # Type    Start    End  Width  t~exp~   \w     \q     \k     \f   Frames
--------------------------------------------------------------------------
  1  \w     19.00 103.00   1.00    1.00    --   35.87  57.00 120.00   84
  2  \w    -36.00  65.00   1.00    1.00    --   35.87 -19.00 150.00  101
  3  \w      6.00  87.00   1.00    1.00    --   35.87-125.00-180.00   81
  4  \w      6.00  87.00   1.00    1.00    --   35.87-125.00  60.00   81
  5  \w    -33.00  55.00   1.00    1.00    --   35.87 -38.00 -90.00   88
  6  \w     36.00 107.00   1.00    1.50    --  105.44 -94.00 -60.00   71
  7  \w     88.00 158.00   1.00    1.50    --  105.44  45.00 -90.00   70
  8  \w     87.00 158.00   1.00    1.50    --  105.44  61.00-180.00   71
  9  \w     36.00 107.00   1.00    1.50    --  105.44 -94.00   0.00   71
 10  \w     37.00 123.00   1.00    1.50    --  105.44 -45.00   0.00   86
 11  \w     88.00 158.00   1.00    1.50    --  105.44  45.00 150.00   70
 12  \w     39.00 124.00   1.00    1.50    --  105.44 -61.00 120.00   85
 13  \w     82.00 158.00   1.00    1.50    --  105.44  77.00  60.00   76
 14  \w     19.00 103.00   1.00    1.00    --   35.87  57.00 -90.00   84
 15  \w     19.00 103.00   1.00    1.00    --   35.87  57.00-180.00   84
 16  \w     19.00 103.00   1.00    1.00    --   35.87  57.00   0.00   84
 17  \w     84.00 115.00   1.00    1.50    --  105.44  30.00   0.00   31
;
_diffrn_measurement_device 'four-circle diffractometer'
_diffrn_measurement_device_type 'New Xcalibur, EosS2'
_diffrn_measurement_method '\w scans'
_diffrn_orient_matrix_type 'CrysAlisPro convention (1999,Acta A55,543-557)'
_diffrn_orient_matrix_UB_11 0.0712349000
_diffrn_orient_matrix_UB_12 -0.0121195000
_diffrn_orient_matrix_UB_13 -0.0346119000
_diffrn_orient_matrix_UB_21 -0.0535805000
_diffrn_orient_matrix_UB_22 -0.2012424000
_diffrn_orient_matrix_UB_23 -0.0583490000
_diffrn_orient_matrix_UB_31 -0.0408178000
_diffrn_orient_matrix_UB_32 0.2427494000
_diffrn_orient_matrix_UB_33 -0.0500250000
_diffrn_radiation_monochromator graphite
_diffrn_radiation_probe x-ray
_diffrn_radiation_type 'Cu K\a'
_diffrn_radiation_wavelength 1.54184
_diffrn_reflns_av_R_equivalents 0.0237
_diffrn_reflns_av_unetI/netI 0.0225
_diffrn_reflns_Laue_measured_fraction_full 1.000
_diffrn_reflns_Laue_measured_fraction_max 0.983
_diffrn_reflns_limit_h_max 20
_diffrn_reflns_limit_h_min -19
_diffrn_reflns_limit_k_max 5
_diffrn_reflns_limit_k_min -5
_diffrn_reflns_limit_l_max 23
_diffrn_reflns_limit_l_min -23
_diffrn_reflns_number 4224
_diffrn_reflns_point_group_measured_fraction_full 1.000
_diffrn_reflns_point_group_measured_fraction_max 0.983
_diffrn_reflns_theta_full 67.684
_diffrn_reflns_theta_max 71.390
_diffrn_reflns_theta_min 4.840
_diffrn_source 'fine-focus sealed X-ray tube'
_diffrn_source_type 'Enhance (Cu) X-ray Source'
_exptl_absorpt_coefficient_mu 0.812
_exptl_absorpt_correction_T_max 0.904
_exptl_absorpt_correction_T_min 0.764
_exptl_absorpt_correction_type gaussian
_exptl_absorpt_process_details
;
CrysAlisPro 1.171.42.49 (Rigaku Oxford Diffraction, 2022)
Numerical absorption correction based on gaussian integration over
a multifaceted crystal model
Empirical absorption correction using spherical harmonics,
implemented in SCALE3 ABSPACK scaling algorithm.
;
_exptl_crystal_colour colourless
_exptl_crystal_colour_primary colourless
_exptl_crystal_density_diffrn 1.353
_exptl_crystal_description plate
_exptl_crystal_F_000 640
_exptl_crystal_recrystallization_method
;Single crystals were grown by slow evaporation of a solution obtained 
 dissolving 4,4'-ethane-1,2-diyldipyridine and succinic acid in 1:1 
 mol ratio in hot methanol 99.8%.
;
_exptl_crystal_size_max 0.44
_exptl_crystal_size_mid 0.42
_exptl_crystal_size_min 0.15
_refine_diff_density_max 0.183
_refine_diff_density_min -0.290
_refine_diff_density_rms 0.064
_refine_ls_extinction_method none
_refine_ls_goodness_of_fit_ref 1.068
_refine_ls_hydrogen_treatment refall
_refine_ls_matrix_type full
_refine_ls_number_parameters 136
_refine_ls_number_reflns 1415
_refine_ls_number_restraints 0
_refine_ls_restrained_S_all 1.068
_refine_ls_R_factor_all 0.0458
_refine_ls_R_factor_gt 0.0437
_refine_ls_shift/su_max 0.000
_refine_ls_shift/su_mean 0.000
_refine_ls_structure_factor_coef Fsqd
_refine_ls_weighting_details 'w=1/[\s^2^(Fo^2^)+(0.0847P)^2^+0.3322P] where P=(Fo^2^+2Fc^2^)/3'
_refine_ls_weighting_scheme calc
_refine_ls_wR_factor_gt 0.1203
_refine_ls_wR_factor_ref 0.1235
_reflns_Friedel_coverage 0.000
_reflns_number_gt 1295
_reflns_number_total 1415
_reflns_threshold_expression 'I > 2\s(I)'
_cod_data_source_file yc5049.cif
_cod_data_source_block ETYSUC_190K_B
_cod_database_code 1573511
_shelx_shelxl_version_number 2019/3
_chemical_oxdiff_formula 'C4 H6 O4, N2 H12 C12'
_shelx_space_group_comment
;
The symmetry employed for this shelxl refinement is uniquely defined
by the following loop, which should always be used as a source of
symmetry information in preference to the above space-group names.
They are only intended as comments.
;
_shelx_estimated_absorpt_t_max 0.888
_shelx_estimated_absorpt_t_min 0.716
_olex2_refinement_description
;
;
_ins_header
;
TITL ETYSUC_190_1 in I2/a 
REM I2/a (#15 in standard setting)
CELL 1.54184  16.627888   4.882507  19.341114  90.0000 109.1053  90.0000
ZERR    4.00   0.000310   0.000081   0.000363   0.0000   0.0021   0.0000
LATT  2
SYMM -x+1/2, y,-z 
SFAC C H N O
UNIT 64.00 72.00 8.00 16.00
REM  CrysAlisPro recorded range (K): Min=190.0; max=190.0; aver:190.0
TEMP -83
SIZE 0.15 0.42 0.44
TREF
HKLF 4
END
;
_olex2_submission_special_instructions 'No special instructions were received'
_oxdiff_exptl_absorpt_empirical_details
;
Empirical correction (ABSPACK) includes:
- Absorption correction using spherical harmonics
- Frame scaling
- Detector area scaling
;
_oxdiff_exptl_absorpt_empirical_full_max 1.233
_oxdiff_exptl_absorpt_empirical_full_min 0.875

loop_
_space_group_symop_operation_xyz
'x, y, z'
'-x+1/2, y, -z'
'x+1/2, y+1/2, z+1/2'
'-x+1, y+1/2, -z+1/2'
'-x, -y, -z'
'x-1/2, -y, z'
'-x+1/2, -y+1/2, -z+1/2'
'x, -y+1/2, z+1/2'

loop_
_atom_site_label
_atom_site_type_symbol
_atom_site_fract_x
_atom_site_fract_y
_atom_site_fract_z
_atom_site_U_iso_or_equiv
_atom_site_adp_type
_atom_site_occupancy
_atom_site_site_symmetry_order
_atom_site_calc_flag
_atom_site_refinement_flags_posn
_atom_site_refinement_flags_adp
_atom_site_refinement_flags_occupancy
_atom_site_disorder_assembly
_atom_site_disorder_group
N1 N 0.39280(7) 0.4613(2) 0.14505(6) 0.0269(3) Uani 1 1 d . . . . .
C2 C 0.34156(8) 0.5870(3) 0.08574(7) 0.0294(3) Uani 1 1 d . . . . .
C3 C 0.36960(8) 0.7862(3) 0.04838(7) 0.0293(3) Uani 1 1 d . . . . .
C4 C 0.45525(8) 0.8595(3) 0.07243(6) 0.0245(3) Uani 1 1 d . . . . .
C5 C 0.50855(8) 0.7268(3) 0.13368(7) 0.0272(3) Uani 1 1 d . . . . .
C6 C 0.47514(8) 0.5314(3) 0.16839(7) 0.0274(3) Uani 1 1 d . . . . .
C1A C 0.25426(7) 0.0221(2) 0.17664(6) 0.0241(3) Uani 1 1 d . . . . .
O1A O 0.33328(6) 0.0914(2) 0.21161(5) 0.0333(3) Uani 1 1 d . . . . .
C2A C 0.22072(8) -0.2061(3) 0.21271(7) 0.0272(3) Uani 1 1 d . . . . .
O2A O 0.21078(6) 0.1270(2) 0.11995(5) 0.0347(3) Uani 1 1 d . . . . .
C7 C 0.48893(9) 1.0681(3) 0.03147(7) 0.0277(3) Uani 1 1 d . . . . .
H6 H 0.5114(10) 0.438(3) 0.2106(9) 0.033(4) Uiso 1 1 d . . . . .
H3 H 0.3297(10) 0.875(3) 0.0070(9) 0.035(4) Uiso 1 1 d . . . . .
H2 H 0.2809(10) 0.529(3) 0.0682(9) 0.032(4) Uiso 1 1 d . . . . .
H2AA H 0.2099(11) -0.358(4) 0.1791(10) 0.044(5) Uiso 1 1 d . . . . .
H2AB H 0.1653(10) -0.147(4) 0.2141(9) 0.039(4) Uiso 1 1 d . . . . .
H7A H 0.5414(10) 1.151(3) 0.0651(9) 0.035(4) Uiso 1 1 d . . . . .
H5 H 0.5698(9) 0.763(3) 0.1523(8) 0.031(4) Uiso 1 1 d . . . . .
H7B H 0.4466(12) 1.209(4) 0.0112(10) 0.047(5) Uiso 1 1 d . . . . .
H1A H 0.3527(14) 0.235(5) 0.1821(12) 0.078(7) Uiso 1 1 d . . . . .

loop_
_atom_site_aniso_label
_atom_site_aniso_U_11
_atom_site_aniso_U_22
_atom_site_aniso_U_33
_atom_site_aniso_U_23
_atom_site_aniso_U_13
_atom_site_aniso_U_12
N1 0.0273(6) 0.0284(6) 0.0264(6) 0.0024(4) 0.0108(4) -0.0039(4)
C2 0.0220(6) 0.0349(8) 0.0315(7) 0.0041(5) 0.0091(5) -0.0028(5)
C3 0.0250(6) 0.0348(7) 0.0271(7) 0.0065(5) 0.0072(5) 0.0011(5)
C4 0.0287(6) 0.0237(6) 0.0246(6) -0.0018(5) 0.0137(5) -0.0025(5)
C5 0.0236(6) 0.0297(7) 0.0284(7) -0.0010(5) 0.0085(5) -0.0047(5)
C6 0.0270(6) 0.0292(7) 0.0241(6) 0.0034(5) 0.0061(5) -0.0017(5)
C1A 0.0242(6) 0.0242(6) 0.0241(6) 0.0001(5) 0.0082(5) -0.0008(5)
O1A 0.0265(5) 0.0388(6) 0.0303(5) 0.0107(4) 0.0035(4) -0.0109(4)
C2A 0.0234(6) 0.0272(7) 0.0302(7) 0.0033(5) 0.0076(5) -0.0041(5)
O2A 0.0291(5) 0.0384(6) 0.0321(6) 0.0119(4) 0.0040(4) -0.0024(4)
C7 0.0333(7) 0.0235(7) 0.0298(7) 0.0006(5) 0.0152(6) -0.0042(5)

loop_
_atom_type_symbol
_atom_type_description
_atom_type_scat_dispersion_real
_atom_type_scat_dispersion_imag
_atom_type_scat_source
C C 0.0181 0.0091 'International Tables Vol C Tables 4.2.6.8 and 6.1.1.4'
H H 0.0000 0.0000 'International Tables Vol C Tables 4.2.6.8 and 6.1.1.4'
N N 0.0311 0.0180 'International Tables Vol C Tables 4.2.6.8 and 6.1.1.4'
O O 0.0492 0.0322 'International Tables Vol C Tables 4.2.6.8 and 6.1.1.4'

loop_
_exptl_crystal_face_index_h
_exptl_crystal_face_index_k
_exptl_crystal_face_index_l
_exptl_crystal_face_perp_dist
-1 3 1 0.1509
-3 0 -11 0.1519
1 -3 -3 0.2072
3 0 11 0.1979
-4 2 -4 0.1902
9 0 -10 0.0499
4 -2 5 0.2648
-9 0 9 0.0784

loop_
_geom_angle_atom_site_label_1
_geom_angle_atom_site_label_2
_geom_angle_atom_site_label_3
_geom_angle
_geom_angle_site_symmetry_1
_geom_angle_site_symmetry_3
_geom_angle_publ_flag
C2 N1 C6 117.86(11) . . ?
N1 C2 C3 122.98(11) . . ?
N1 C2 H2 117.0(10) . . ?
C3 C2 H2 120.0(10) . . ?
C2 C3 C4 119.32(12) . . ?
C2 C3 H3 119.7(10) . . ?
C4 C3 H3 120.9(10) . . ?
C3 C4 C7 120.90(11) . . ?
C5 C4 C3 117.61(11) . . ?
C5 C4 C7 121.45(11) . . ?
C4 C5 H5 121.9(9) . . ?
C6 C5 C4 119.41(11) . . ?
C6 C5 H5 118.7(9) . . ?
N1 C6 C5 122.81(12) . . ?
N1 C6 H6 117.1(9) . . ?
C5 C6 H6 120.1(9) . . ?
O1A C1A C2A 114.23(10) . . ?
O2A C1A O1A 123.94(11) . . ?
O2A C1A C2A 121.82(11) . . ?
C1A O1A H1A 109.7(12) . . ?
C1A C2A H2AA 105.8(11) . . ?
C1A C2A H2AB 106.7(10) . . ?
C2A C2A C1A 115.34(13) 7_545 . ?
C2A C2A H2AA 110.1(11) 7_545 . ?
C2A C2A H2AB 112.2(10) 7_545 . ?
H2AA C2A H2AB 106.1(14) . . ?
C4 C7 C7 110.56(13) . 5_675 ?
C4 C7 H7A 109.3(10) . . ?
C4 C7 H7B 110.3(11) . . ?
C7 C7 H7A 108.1(10) 5_675 . ?
C7 C7 H7B 108.5(11) 5_675 . ?
H7A C7 H7B 110.1(14) . . ?

loop_
_geom_bond_atom_site_label_1
_geom_bond_atom_site_label_2
_geom_bond_distance
_geom_bond_site_symmetry_2
_geom_bond_publ_flag
N1 C2 1.3337(17) . ?
N1 C6 1.3383(16) . ?
C2 C3 1.3807(18) . ?
C2 H2 0.995(15) . ?
C3 C4 1.3925(17) . ?
C3 H3 0.960(17) . ?
C4 C5 1.3860(18) . ?
C4 C7 1.5065(16) . ?
C5 C6 1.3834(18) . ?
C5 H5 0.978(14) . ?
C6 H6 0.957(16) . ?
C1A O1A 1.3103(15) . ?
C1A C2A 1.5146(17) . ?
C1A O2A 1.2117(15) . ?
O1A H1A 1.02(3) . ?
C2A C2A 1.514(2) 7_545 ?
C2A H2AA 0.965(19) . ?
C2A H2AB 0.974(17) . ?
C7 C7 1.534(2) 5_675 ?
C7 H7A 0.987(17) . ?
C7 H7B 0.97(2) . ?

loop_
_geom_torsion_atom_site_label_1
_geom_torsion_atom_site_label_2
_geom_torsion_atom_site_label_3
_geom_torsion_atom_site_label_4
_geom_torsion
_geom_torsion_site_symmetry_1
_geom_torsion_site_symmetry_2
_geom_torsion_site_symmetry_3
_geom_torsion_site_symmetry_4
_geom_torsion_publ_flag
N1 C2 C3 C4 0.8(2) . . . . ?
C2 N1 C6 C5 -0.01(19) . . . . ?
C2 C3 C4 C5 -0.19(19) . . . . ?
C2 C3 C4 C7 177.63(12) . . . . ?
C3 C4 C5 C6 -0.47(19) . . . . ?
C3 C4 C7 C7 -84.87(18) . . . 5_675 ?
C4 C5 C6 N1 0.6(2) . . . . ?
C5 C4 C7 C7 92.87(17) . . . 5_675 ?
C6 N1 C2 C3 -0.7(2) . . . . ?
O1A C1A C2A C2A 7.0(2) . . . 7_545 ?
O2A C1A C2A C2A -173.53(14) . . . 7_545 ?
C7 C4 C5 C6 -178.28(11) . . . . ?

loop_
_exptl_oxdiff_crystal_face_indexfrac_h
_exptl_oxdiff_crystal_face_indexfrac_k
_exptl_oxdiff_crystal_face_indexfrac_l
_exptl_oxdiff_crystal_face_x
_exptl_oxdiff_crystal_face_y
_exptl_oxdiff_crystal_face_z
-1.2086 3.1488 0.6375 -0.1463 -0.6061 0.7818
-2.5598 -0.1002 -10.5450 0.1839 0.7726 0.6077
0.6283 -3.0839 -2.8742 0.1816 0.7547 -0.6305
2.5914 0.0191 10.5306 -0.1801 -0.7571 -0.6279
-4.2489 2.4462 -4.3135 -0.1830 -0.0129 0.9830
8.7184 -0.2372 -10.2407 0.9784 0.1781 0.0988
3.8815 -2.4511 4.7231 0.1427 0.0097 -0.9897
-9.4693 0.2405 9.2239 -0.9967 -0.0792 -0.0165
